data_4310625
loop_
_publ_author_name
'Jacqueline M. Veauthier'
'Won-Seob Cho'
'Vincent M. Lynch'
'Jonathan L. Sessler'

_publ_section_title
;
 Calix[4]pyrrole Schiff Base Macrocycles. Novel Binucleating Ligands for
 \m-Oxo Iron Complexes
;
_journal_name_full 'Inorganic Chemistry'
_journal_page_first 1220
_journal_page_last 1228
_journal_paper_doi 10.1021/ic0352001
_journal_volume 43
_journal_year 2004
_chemical_formula_sum 'C52 H62 Fe2 N8 O'
_chemical_formula_weight 926.80
_chemical_name_systematic
; 
 ? 
;
_space_group_IT_number 14
_symmetry_cell_setting monoclinic
_symmetry_space_group_name_Hall '-P 2ybc'
_symmetry_space_group_name_H-M 'P 1 21/c 1'
_atom_sites_solution_hydrogens geom
_atom_sites_solution_primary direct
_atom_sites_solution_secondary difmap
_audit_creation_method SHELXL-97
_cell_angle_alpha 90.00
_cell_angle_beta 113.805(2)
_cell_angle_gamma 90.000(2)
_cell_formula_units_Z 4
_cell_length_a 23.7941(10)
_cell_length_b 8.8588(5)
_cell_length_c 23.7874(14)
_cell_measurement_reflns_used 7372
_cell_measurement_temperature 153(2)
_cell_measurement_theta_max 25.0
_cell_measurement_theta_min 2.9
_cell_volume 4587.5(4)
_computing_cell_refinement 'Collect software, Nonius B.V. 1998'
_computing_data_collection 'Collect software, Nonius B.V. 1998'
_computing_data_reduction
;
DENZO and Scalepack (Otwinoski and Minor, 1997)
;
_computing_molecular_graphics 'XP SHELXTL/PC, Siemens Analytical'
_computing_structure_refinement 'XL SHELXTL/PC, Siemens Analytical'
_computing_structure_solution
;

SIR97 - Altomare A., Burla M.C., Camalli M., Cascarano G.L., Giacovazzo C., 
Guagliardi A., Moliterni A.G.G., Polidori G.,Spagna R.
;
_diffrn_ambient_temperature 153(2)
_diffrn_measured_fraction_theta_full 0.959
_diffrn_measured_fraction_theta_max 0.959
_diffrn_measurement_device_type 'Nonius Kappa CCD'
_diffrn_measurement_method \w-scan
_diffrn_radiation_monochromator graphite
_diffrn_radiation_source 'fine-focus sealed tube'
_diffrn_radiation_type MoK\a
_diffrn_radiation_wavelength 0.71073
_diffrn_reflns_av_R_equivalents 0.0000
_diffrn_reflns_av_sigmaI/netI 0.4898
_diffrn_reflns_limit_h_max 27
_diffrn_reflns_limit_h_min 0
_diffrn_reflns_limit_k_max 10
_diffrn_reflns_limit_k_min 0
_diffrn_reflns_limit_l_max 25
_diffrn_reflns_limit_l_min -28
_diffrn_reflns_number 7559
_diffrn_reflns_theta_full 24.78
_diffrn_reflns_theta_max 24.78
_diffrn_reflns_theta_min 2.96
_exptl_absorpt_coefficient_mu 0.681
_exptl_absorpt_correction_type none
_exptl_crystal_colour black
_exptl_crystal_density_diffrn 1.342
_exptl_crystal_density_method 'not measured'
_exptl_crystal_description lathes
_exptl_crystal_F_000 1960
_exptl_crystal_size_max 0.35
_exptl_crystal_size_mid 0.06
_exptl_crystal_size_min 0.02
_refine_diff_density_max 0.482
_refine_diff_density_min -0.649
_refine_diff_density_rms 0.096
_refine_ls_extinction_coef 0.0025(2)
_refine_ls_extinction_expression Fc^*^=kFc[1+0.001xFc^2^\l^3^/sin(2\q)]^-1/4^
_refine_ls_extinction_method SHELXL
_refine_ls_goodness_of_fit_ref 0.985
_refine_ls_hydrogen_treatment mixed
_refine_ls_matrix_type full
_refine_ls_number_parameters 569
_refine_ls_number_reflns 7559
_refine_ls_number_restraints 0
_refine_ls_restrained_S_all 0.985
_refine_ls_R_factor_all 0.3412
_refine_ls_R_factor_gt 0.0839
_refine_ls_shift/su_max 0.010
_refine_ls_shift/su_mean 0.001
_refine_ls_structure_factor_coef Fsqd
_refine_ls_weighting_details 'calc w=1/[\s^2^(Fo^2^)+(0.0220P)^2^] where P=(Fo^2^+2Fc^2^)/3'
_refine_ls_weighting_scheme calc
_refine_ls_wR_factor_gt 0.1042
_refine_ls_wR_factor_ref 0.1498
_reflns_number_gt 2280
_reflns_number_total 7559
_reflns_threshold_expression >2sigma(I)
_cod_data_source_file ic0352001si20031126_125539_3.cif
_cod_data_source_block 8
_cod_depositor_comments
;
The following automatic conversions were performed:
'_symmetry_cell_setting' value 'Monoclinic' changed to 'monoclinic'
according to '/home/saulius/struct/CIF-dictionaries/cif_core.dic'
dictionary named 'cif_core.dic' version 2.4.1 from 2010-06-29.

Automatic conversion script
Id: cif_fix_enum 1527 2010-12-29 10:47:43Z saulius 
;
_cod_database_code 4310625

loop_
_symmetry_equiv_pos_as_xyz
'x, y, z'
'-x, y+1/2, -z+1/2'
'-x, -y, -z'
'x, -y-1/2, z-1/2'

loop_
_atom_site_label
_atom_site_type_symbol
_atom_site_fract_x
_atom_site_fract_y
_atom_site_fract_z
_atom_site_U_iso_or_equiv
_atom_site_adp_type
_atom_site_occupancy
_atom_site_symmetry_multiplicity
_atom_site_calc_flag
_atom_site_refinement_flags
_atom_site_disorder_assembly
_atom_site_disorder_group
Fe1 Fe 0.37469(6) 0.49556(14) 0.61506(6) 0.0346(4) Uani 1 1 d . . .
Fe2 Fe 0.23548(6) 0.47346(13) 0.52488(6) 0.0380(5) Uani 1 1 d . . .
O1 O 0.3124(2) 0.5308(5) 0.5438(2) 0.0345(16) Uani 1 1 d . . .
N1 N 0.4492(3) 0.4236(8) 0.6025(3) 0.032(2) Uani 1 1 d . . .
N2 N 0.3733(4) 0.2634(7) 0.6315(3) 0.028(2) Uani 1 1 d . . .
N3 N 0.2472(3) 0.2406(7) 0.5515(4) 0.034(2) Uani 1 1 d . . .
N4 N 0.1964(3) 0.3712(8) 0.4427(3) 0.034(2) Uani 1 1 d . . .
N5 N 0.1756(3) 0.6349(7) 0.4780(4) 0.032(2) Uani 1 1 d . . .
N6 N 0.2169(3) 0.5795(8) 0.5955(4) 0.033(2) Uani 1 1 d . . .
N7 N 0.3427(4) 0.5713(7) 0.6828(3) 0.033(2) Uani 1 1 d . . .
N8 N 0.4298(3) 0.6718(7) 0.6530(3) 0.031(2) Uani 1 1 d . . .
C1 C 0.5000(5) 0.4940(10) 0.6045(4) 0.034(2) Uani 1 1 d . . .
C2 C 0.5496(4) 0.3942(11) 0.6162(4) 0.041(3) Uani 1 1 d . . .
H2 H 0.5898 0.4165 0.6181 0.050 Uiso 1 1 d R . .
C3 C 0.5255(5) 0.2534(11) 0.6232(4) 0.040(3) Uani 1 1 d . . .
H3 H 0.5468 0.1584 0.6311 0.048 Uiso 1 1 d R . .
C4 C 0.4657(5) 0.2741(10) 0.6167(4) 0.038(3) Uani 1 1 d . . .
C5 C 0.4224(5) 0.1935(9) 0.6319(4) 0.032(3) Uani 1 1 d . . .
H5 H 0.4286 0.0882 0.6420 0.038 Uiso 1 1 d R . .
C6 C 0.3310(5) 0.1812(9) 0.6489(5) 0.033(3) Uani 1 1 d . . .
C7 C 0.3526(4) 0.1156(9) 0.7066(4) 0.034(3) Uani 1 1 d . . .
H7 H 0.3955 0.1223 0.7331 0.041 Uiso 1 1 d R . .
C8 C 0.3113(5) 0.0399(9) 0.7258(4) 0.047(3) Uani 1 1 d . . .
H8 H 0.3253 -0.0049 0.7659 0.057 Uiso 1 1 d R . .
C9 C 0.2494(4) 0.0317(10) 0.6866(4) 0.044(3) Uani 1 1 d . . .
H9 H 0.2213 -0.0212 0.6993 0.052 Uiso 1 1 d R . .
C10 C 0.2302(5) 0.0976(9) 0.6299(4) 0.044(3) Uani 1 1 d . . .
H10 H 0.1877 0.0913 0.6024 0.053 Uiso 1 1 d R . .
C11 C 0.2699(5) 0.1727(10) 0.6104(5) 0.034(3) Uani 1 1 d . . .
C12 C 0.2306(4) 0.1536(10) 0.5036(5) 0.038(3) Uani 1 1 d . . .
H12 H 0.2367 0.0465 0.5085 0.045 Uiso 1 1 d R . .
C13 C 0.2038(4) 0.2154(10) 0.4448(5) 0.037(3) Uani 1 1 d . . .
C14 C 0.1767(4) 0.1629(10) 0.3831(5) 0.042(3) Uani 1 1 d . . .
H14 H 0.1760 0.0599 0.3702 0.050 Uiso 1 1 d R . .
C15 C 0.1528(5) 0.2884(11) 0.3457(5) 0.054(3) Uani 1 1 d . . .
H15 H 0.1322 0.2889 0.3017 0.065 Uiso 1 1 d R . .
C16 C 0.1649(4) 0.4144(11) 0.3835(5) 0.036(3) Uani 1 1 d . . .
C17 C 0.1458(5) 0.5781(10) 0.3658(5) 0.040(3) Uani 1 1 d . . .
C18 C 0.1423(5) 0.6707(11) 0.4186(5) 0.040(3) Uani 1 1 d . . .
C19 C 0.1101(4) 0.8052(10) 0.4157(5) 0.047(3) Uani 1 1 d . . .
H19 H 0.0857 0.8590 0.3788 0.056 Uiso 1 1 d R . .
C20 C 0.1199(5) 0.8436(10) 0.4746(5) 0.053(3) Uani 1 1 d . . .
H20 H 0.1030 0.9286 0.4874 0.063 Uiso 1 1 d R . .
C21 C 0.1599(5) 0.7382(12) 0.5116(5) 0.044(3) Uani 1 1 d . . .
C22 C 0.1828(4) 0.7034(10) 0.5743(5) 0.045(3) Uani 1 1 d . . .
H22 H 0.1734 0.7662 0.6023 0.054 Uiso 1 1 d R . .
C23 C 0.2324(4) 0.5266(9) 0.6567(4) 0.030(2) Uani 1 1 d . . .
C24 C 0.1858(4) 0.4810(10) 0.6742(4) 0.041(3) Uani 1 1 d . . .
H24 H 0.1438 0.4914 0.6456 0.050 Uiso 1 1 d R . .
C25 C 0.1996(5) 0.4231(9) 0.7309(5) 0.042(3) Uani 1 1 d . . .
H25 H 0.1667 0.3963 0.7426 0.051 Uiso 1 1 d R . .
C26 C 0.2596(5) 0.4058(9) 0.7726(4) 0.045(3) Uani 1 1 d . . .
H26 H 0.2686 0.3590 0.8117 0.054 Uiso 1 1 d R . .
C27 C 0.3065(5) 0.4555(9) 0.7564(4) 0.043(3) Uani 1 1 d . . .
H27 H 0.3487 0.4467 0.7849 0.052 Uiso 1 1 d R . .
C28 C 0.2936(4) 0.5170(10) 0.6999(4) 0.033(2) Uani 1 1 d . . .
C29 C 0.3761(4) 0.6826(10) 0.7168(4) 0.036(3) Uani 1 1 d . . .
H29 H 0.3670 0.7234 0.7496 0.043 Uiso 1 1 d R . .
C30 C 0.4253(5) 0.7412(10) 0.7027(5) 0.032(2) Uani 1 1 d . . .
C31 C 0.4729(4) 0.8435(9) 0.7296(4) 0.032(3) Uani 1 1 d . . .
H31 H 0.4797 0.9053 0.7649 0.039 Uiso 1 1 d R . .
C32 C 0.5079(4) 0.8384(9) 0.6951(4) 0.034(3) Uani 1 1 d . . .
H32 H 0.5438 0.8972 0.7013 0.040 Uiso 1 1 d R . .
C33 C 0.4811(5) 0.7307(10) 0.6487(5) 0.036(3) Uani 1 1 d . . .
C34 C 0.4986(4) 0.6690(9) 0.5979(4) 0.033(3) Uani 1 1 d . . .
C35 C 0.5619(4) 0.7323(8) 0.6054(4) 0.033(3) Uani 1 1 d . . .
H35A H 0.5924 0.6900 0.6423 0.040 Uiso 1 1 d R . .
H35B H 0.5623 0.8399 0.6103 0.040 Uiso 1 1 d R . .
C36 C 0.5806(4) 0.6957(9) 0.5510(4) 0.038(3) Uani 1 1 d . . .
H36A H 0.5571 0.7573 0.5163 0.045 Uiso 1 1 d R . .
H36B H 0.5714 0.5916 0.5398 0.045 Uiso 1 1 d R . .
C37 C 0.6483(4) 0.7264(9) 0.5684(4) 0.052(3) Uani 1 1 d . . .
H37A H 0.6599 0.7030 0.5351 0.078 Uiso 1 1 d R . .
H37B H 0.6569 0.8307 0.5794 0.078 Uiso 1 1 d R . .
H37C H 0.6712 0.6641 0.6031 0.078 Uiso 1 1 d R . .
C38 C 0.4470(4) 0.7101(8) 0.5339(4) 0.036(3) Uani 1 1 d . . .
H38A H 0.4102 0.6583 0.5304 0.043 Uiso 1 1 d R . .
H38B H 0.4585 0.6743 0.5020 0.043 Uiso 1 1 d R . .
C39 C 0.4320(4) 0.8814(8) 0.5235(4) 0.040(3) Uani 1 1 d . . .
H39A H 0.4312 0.9143 0.4847 0.048 Uiso 1 1 d R . .
H39B H 0.4646 0.9339 0.5555 0.048 Uiso 1 1 d R . .
C40 C 0.3710(4) 0.9208(9) 0.5266(4) 0.062(3) Uani 1 1 d . . .
H40A H 0.3642 1.0278 0.5221 0.092 Uiso 1 1 d R . .
H40B H 0.3383 0.8694 0.4942 0.092 Uiso 1 1 d R . .
H40C H 0.3720 0.8892 0.5656 0.092 Uiso 1 1 d R . .
C41 C 0.1920(5) 0.6527(10) 0.3429(4) 0.055(3) Uani 1 1 d . . .
H41A H 0.1768 0.7502 0.3259 0.066 Uiso 1 1 d R . .
H41B H 0.1949 0.5922 0.3107 0.066 Uiso 1 1 d R . .
C42 C 0.2555(5) 0.6756(10) 0.3893(5) 0.067(3) Uani 1 1 d . . .
H42A H 0.2719 0.5783 0.4055 0.080 Uiso 1 1 d R . .
H42B H 0.2530 0.7345 0.4222 0.080 Uiso 1 1 d R . .
C43 C 0.2983(4) 0.7504(10) 0.3641(5) 0.075(4) Uani 1 1 d . . .
H43A H 0.3384 0.7613 0.3966 0.113 Uiso 1 1 d R . .
H43B H 0.3012 0.6908 0.3316 0.113 Uiso 1 1 d R . .
H43C H 0.2822 0.8483 0.3485 0.113 Uiso 1 1 d R . .
C44 C 0.0830(5) 0.5801(9) 0.3106(4) 0.048(3) Uani 1 1 d . . .
H44A H 0.0858 0.5257 0.2769 0.058 Uiso 1 1 d R . .
H44B H 0.0718 0.6824 0.2974 0.058 Uiso 1 1 d R . .
C45 C 0.0302(4) 0.5099(11) 0.3223(4) 0.057(3) Uani 1 1 d . . .
H45A H 0.0256 0.5654 0.3548 0.068 Uiso 1 1 d R . .
H45B H 0.0407 0.4075 0.3356 0.068 Uiso 1 1 d R . .
C46 C -0.0305(4) 0.5134(11) 0.2663(4) 0.081(3) Uani 1 1 d . . .
H46A H -0.0630 0.4695 0.2750 0.122 Uiso 1 1 d R . .
H46B H -0.0406 0.6162 0.2534 0.122 Uiso 1 1 d R . .
H46C H -0.0255 0.4572 0.2341 0.122 Uiso 1 1 d R . .
C1A C -0.0746(5) -0.1203(11) 0.3480(5) 0.094(4) Uani 1 1 d . . .
H1AA H -0.0821 -0.2093 0.3670 0.140 Uiso 1 1 d R . .
H1AB H -0.1115 -0.0920 0.3137 0.140 Uiso 1 1 d R . .
H1AC H -0.0428 -0.1405 0.3340 0.140 Uiso 1 1 d R . .
C2A C -0.0586(6) 0.0122(16) 0.3885(6) 0.149(7) Uani 1 1 d . . .
H2AA H -0.0226 -0.0203 0.4230 0.178 Uiso 1 1 d R . .
H2AB H -0.0904 0.0275 0.4030 0.178 Uiso 1 1 d R . .
C3A C -0.0385(8) 0.1398(14) 0.3785(8) 0.216(12) Uani 1 1 d . . .
H3AA H -0.0751 0.1757 0.3457 0.259 Uiso 1 1 d R . .
H3AB H -0.0083 0.1241 0.3618 0.259 Uiso 1 1 d R . .
C4A C -0.0191(5) 0.2715(12) 0.4217(6) 0.080(4) Uani 1 1 d . . .
H4AA H -0.0422 0.2696 0.4467 0.096 Uiso 1 1 d R . .
H4AB H -0.0254 0.3679 0.4016 0.096 Uiso 1 1 d R . .
C5A C 0.0477(7) 0.2597(16) 0.4655(7) 0.123(6) Uani 1 1 d . . .
H5AA H 0.0709 0.2568 0.4405 0.147 Uiso 1 1 d R . .
H5AB H 0.0540 0.1658 0.4874 0.147 Uiso 1 1 d R . .
C6A C 0.0701(6) 0.3715(14) 0.5086(6) 0.135(7) Uani 1 1 d . . .
H6AA H 0.1130 0.3574 0.5339 0.203 Uiso 1 1 d R . .
H6AB H 0.0645 0.4652 0.4868 0.203 Uiso 1 1 d R . .
H6AC H 0.0474 0.3734 0.5340 0.203 Uiso 1 1 d R . .

loop_
_atom_site_aniso_label
_atom_site_aniso_U_11
_atom_site_aniso_U_22
_atom_site_aniso_U_33
_atom_site_aniso_U_23
_atom_site_aniso_U_13
_atom_site_aniso_U_12
Fe1 0.0349(9) 0.0372(8) 0.0333(9) -0.0023(8) 0.0153(8) -0.0009(8)
Fe2 0.0376(10) 0.0408(9) 0.0328(10) 0.0016(8) 0.0113(8) 0.0016(8)
O1 0.011(4) 0.050(4) 0.031(4) -0.001(3) -0.004(3) 0.002(3)
N1 0.026(5) 0.040(5) 0.038(6) -0.003(4) 0.020(5) -0.001(4)
N2 0.028(6) 0.033(5) 0.026(5) 0.004(4) 0.014(5) 0.011(4)
N3 0.029(6) 0.042(5) 0.033(6) -0.009(5) 0.014(5) -0.006(4)
N4 0.042(6) 0.031(5) 0.029(6) 0.002(4) 0.014(5) 0.003(4)
N5 0.032(6) 0.036(5) 0.030(6) -0.002(5) 0.015(5) 0.007(4)
N6 0.026(5) 0.043(5) 0.028(6) -0.001(4) 0.011(5) -0.005(4)
N7 0.031(6) 0.044(5) 0.028(6) -0.006(4) 0.015(5) -0.005(4)
N8 0.033(6) 0.036(5) 0.025(6) -0.007(4) 0.013(5) -0.002(4)
C1 0.041(7) 0.033(6) 0.026(6) -0.004(5) 0.011(5) 0.003(7)
C2 0.043(8) 0.047(7) 0.039(7) -0.001(5) 0.021(6) -0.001(6)
C3 0.039(8) 0.053(7) 0.033(7) -0.004(5) 0.020(7) 0.005(6)
C4 0.056(9) 0.026(7) 0.029(7) -0.004(5) 0.013(7) 0.004(6)
C5 0.034(7) 0.030(6) 0.026(7) -0.004(5) 0.007(6) -0.001(6)
C6 0.040(8) 0.035(6) 0.026(7) 0.005(5) 0.017(7) 0.003(6)
C7 0.025(7) 0.035(6) 0.037(8) 0.002(5) 0.008(6) 0.003(5)
C8 0.059(8) 0.051(7) 0.041(8) 0.013(6) 0.029(7) 0.017(6)
C9 0.036(7) 0.052(7) 0.041(8) 0.013(6) 0.014(6) -0.005(6)
C10 0.039(8) 0.057(7) 0.028(7) 0.013(6) 0.004(6) -0.006(6)
C11 0.039(8) 0.038(6) 0.024(7) 0.009(5) 0.009(7) 0.011(6)
C12 0.021(7) 0.046(7) 0.043(8) 0.017(6) 0.010(7) 0.007(5)
C13 0.041(8) 0.033(7) 0.047(9) -0.009(6) 0.028(7) -0.001(6)
C14 0.058(8) 0.031(6) 0.040(8) -0.002(6) 0.022(7) 0.001(6)
C15 0.073(9) 0.045(7) 0.035(8) -0.017(7) 0.012(7) 0.004(6)
C16 0.023(7) 0.047(7) 0.038(8) 0.010(6) 0.011(6) -0.008(5)
C17 0.038(8) 0.047(7) 0.027(7) 0.013(5) 0.005(7) -0.005(6)
C18 0.040(8) 0.044(7) 0.036(8) 0.001(6) 0.016(7) -0.006(6)
C19 0.049(8) 0.034(7) 0.057(9) 0.008(6) 0.021(7) 0.007(6)
C20 0.078(10) 0.039(7) 0.042(8) 0.004(6) 0.025(8) 0.016(6)
C21 0.059(9) 0.049(7) 0.025(8) -0.003(7) 0.017(7) -0.003(6)
C22 0.032(7) 0.038(7) 0.066(10) -0.014(6) 0.021(7) -0.008(6)
C23 0.026(7) 0.037(6) 0.027(7) 0.000(5) 0.012(6) 0.000(5)
C24 0.022(6) 0.055(7) 0.041(7) -0.002(6) 0.008(6) -0.006(6)
C25 0.043(8) 0.049(7) 0.031(8) 0.013(5) 0.011(7) -0.003(5)
C26 0.059(9) 0.051(7) 0.027(7) 0.011(5) 0.021(7) -0.001(6)
C27 0.045(8) 0.044(6) 0.045(8) 0.010(5) 0.022(7) -0.013(5)
C28 0.033(7) 0.034(6) 0.032(7) 0.003(6) 0.013(6) 0.006(6)
C29 0.031(7) 0.052(7) 0.020(7) 0.006(5) 0.007(6) 0.015(6)
C30 0.037(8) 0.040(6) 0.021(6) 0.006(5) 0.014(6) 0.007(6)
C31 0.030(7) 0.033(6) 0.029(7) -0.004(5) 0.006(6) 0.005(5)
C32 0.039(7) 0.037(6) 0.018(7) -0.004(5) 0.005(6) -0.007(5)
C33 0.039(8) 0.041(7) 0.039(8) 0.012(6) 0.026(7) 0.011(6)
C34 0.029(7) 0.044(7) 0.029(7) 0.003(5) 0.015(6) 0.005(5)
C35 0.045(8) 0.029(5) 0.019(6) 0.002(4) 0.006(6) -0.002(5)
C36 0.039(7) 0.046(6) 0.033(7) -0.004(5) 0.020(6) -0.019(5)
C37 0.038(8) 0.076(7) 0.051(8) -0.012(6) 0.027(7) -0.007(6)
C38 0.040(7) 0.024(6) 0.056(8) -0.010(5) 0.032(7) -0.004(5)
C39 0.048(8) 0.030(6) 0.047(8) 0.008(5) 0.023(6) -0.002(5)
C40 0.045(8) 0.054(7) 0.071(9) -0.022(6) 0.008(7) 0.001(6)
C41 0.064(9) 0.048(7) 0.047(9) 0.011(6) 0.015(8) -0.001(6)
C42 0.071(10) 0.057(7) 0.073(10) 0.000(7) 0.031(9) 0.006(7)
C43 0.064(9) 0.082(8) 0.111(11) 0.026(7) 0.067(9) 0.001(7)
C44 0.057(9) 0.049(6) 0.035(8) -0.009(5) 0.014(7) 0.005(6)
C45 0.025(7) 0.068(7) 0.059(8) -0.006(7) -0.001(6) 0.012(7)
C46 0.046(8) 0.105(9) 0.075(9) -0.005(8) 0.006(7) 0.021(8)
C1A 0.101(11) 0.115(10) 0.082(11) -0.016(9) 0.054(9) -0.005(9)
C2A 0.140(14) 0.171(15) 0.187(17) -0.142(14) 0.119(13) -0.100(13)
C3A 0.32(3) 0.077(11) 0.42(3) -0.141(16) 0.32(2) -0.129(14)
C4A 0.079(11) 0.070(9) 0.111(12) 0.017(8) 0.058(10) 0.004(8)
C5A 0.096(14) 0.182(16) 0.104(15) 0.027(11) 0.054(12) 0.071(12)
C6A 0.119(14) 0.156(13) 0.133(16) -0.082(11) 0.054(12) -0.054(11)

loop_
_atom_type_symbol
_atom_type_description
_atom_type_scat_dispersion_real
_atom_type_scat_dispersion_imag
_atom_type_scat_source
C C 0.0033 0.0016 'International Tables Vol C Tables 4.2.6.8 and 6.1.1.4'
H H 0.0000 0.0000 'International Tables Vol C Tables 4.2.6.8 and 6.1.1.4'
N N 0.0061 0.0033 'International Tables Vol C Tables 4.2.6.8 and 6.1.1.4'
O O 0.0106 0.0060 'International Tables Vol C Tables 4.2.6.8 and 6.1.1.4'
Fe Fe 0.3463 0.8444 'International Tables Vol C Tables 4.2.6.8 and 6.1.1.4'

loop_
_geom_angle_atom_site_label_1
_geom_angle_atom_site_label_2
_geom_angle_atom_site_label_3
_geom_angle
_geom_angle_site_symmetry_1
_geom_angle_site_symmetry_3
_geom_angle_publ_flag
O1 Fe1 N8 115.9(3) . . ?
O1 Fe1 N1 111.1(3) . . ?
N8 Fe1 N1 81.9(3) . . ?
O1 Fe1 N2 106.3(3) . . ?
N8 Fe1 N2 137.5(3) . . ?
N1 Fe1 N2 78.4(3) . . ?
O1 Fe1 N7 104.4(3) . . ?
N8 Fe1 N7 77.5(3) . . ?
N1 Fe1 N7 144.0(3) . . ?
N2 Fe1 N7 97.4(3) . . ?
O1 Fe2 N5 111.4(3) . . ?
O1 Fe2 N4 113.6(3) . . ?
N5 Fe2 N4 80.5(3) . . ?
O1 Fe2 N6 101.3(3) . . ?
N5 Fe2 N6 78.3(3) . . ?
N4 Fe2 N6 143.8(3) . . ?
O1 Fe2 N3 101.7(3) . . ?
N5 Fe2 N3 145.9(3) . . ?
N4 Fe2 N3 78.9(3) . . ?
N6 Fe2 N3 103.7(3) . . ?
Fe1 O1 Fe2 124.9(3) . . ?
C1 N1 C4 105.8(8) . . ?
C1 N1 Fe1 132.9(6) . . ?
C4 N1 Fe1 116.5(7) . . ?
C5 N2 C6 118.9(7) . . ?
C5 N2 Fe1 112.4(6) . . ?
C6 N2 Fe1 128.2(6) . . ?
C12 N3 C11 118.4(8) . . ?
C12 N3 Fe2 110.8(7) . . ?
C11 N3 Fe2 130.8(6) . . ?
C16 N4 C13 109.1(8) . . ?
C16 N4 Fe2 136.7(7) . . ?
C13 N4 Fe2 114.3(6) . . ?
C18 N5 C21 105.8(8) . . ?
C18 N5 Fe2 137.2(7) . . ?
C21 N5 Fe2 117.0(7) . . ?
C22 N6 C23 121.4(8) . . ?
C22 N6 Fe2 110.7(6) . . ?
C23 N6 Fe2 127.7(6) . . ?
C29 N7 C28 115.2(8) . . ?
C29 N7 Fe1 112.7(6) . . ?
C28 N7 Fe1 132.0(6) . . ?
C33 N8 C30 106.0(8) . . ?
C33 N8 Fe1 134.8(7) . . ?
C30 N8 Fe1 118.1(7) . . ?
N1 C1 C2 112.7(8) . . ?
N1 C1 C34 118.4(9) . . ?
C2 C1 C34 128.8(9) . . ?
C1 C2 C3 103.3(8) . . ?
C4 C3 C2 108.6(9) . . ?
C3 C4 N1 109.4(9) . . ?
C3 C4 C5 136.8(10) . . ?
N1 C4 C5 112.4(10) . . ?
N2 C5 C4 119.7(8) . . ?
C11 C6 C7 120.5(9) . . ?
C11 C6 N2 121.0(9) . . ?
C7 C6 N2 118.5(10) . . ?
C6 C7 C8 119.5(9) . . ?
C9 C8 C7 119.7(9) . . ?
C10 C9 C8 118.8(9) . . ?
C9 C10 C11 122.4(10) . . ?
C6 C11 C10 119.1(9) . . ?
C6 C11 N3 121.0(9) . . ?
C10 C11 N3 119.9(10) . . ?
N3 C12 C13 120.1(9) . . ?
N4 C13 C12 115.2(9) . . ?
N4 C13 C14 106.9(8) . . ?
C12 C13 C14 137.7(10) . . ?
C15 C14 C13 107.2(8) . . ?
C16 C15 C14 107.6(9) . . ?
N4 C16 C15 109.2(8) . . ?
N4 C16 C17 122.3(9) . . ?
C15 C16 C17 128.5(10) . . ?
C16 C17 C18 112.9(9) . . ?
C16 C17 C44 109.0(7) . . ?
C18 C17 C44 109.8(8) . . ?
C16 C17 C41 109.0(8) . . ?
C18 C17 C41 109.8(8) . . ?
C44 C17 C41 106.1(8) . . ?
N5 C18 C19 109.3(9) . . ?
N5 C18 C17 122.0(9) . . ?
C19 C18 C17 128.5(10) . . ?
C20 C19 C18 107.2(9) . . ?
C19 C20 C21 106.0(9) . . ?
N5 C21 C20 111.4(9) . . ?
N5 C21 C22 113.3(10) . . ?
C20 C21 C22 134.8(11) . . ?
N6 C22 C21 119.9(9) . . ?
C24 C23 C28 118.7(8) . . ?
C24 C23 N6 119.4(8) . . ?
C28 C23 N6 121.9(8) . . ?
C25 C24 C23 120.4(9) . . ?
C24 C25 C26 121.5(10) . . ?
C25 C26 C27 118.6(9) . . ?
C28 C27 C26 120.8(9) . . ?
C27 C28 C23 119.8(9) . . ?
C27 C28 N7 121.1(8) . . ?
C23 C28 N7 119.1(8) . . ?
N7 C29 C30 118.2(9) . . ?
N8 C30 C31 110.8(9) . . ?
N8 C30 C29 113.2(9) . . ?
C31 C30 C29 135.8(10) . . ?
C32 C31 C30 106.2(9) . . ?
C31 C32 C33 107.3(9) . . ?
N8 C33 C32 109.7(8) . . ?
N8 C33 C34 117.3(9) . . ?
C32 C33 C34 133.0(10) . . ?
C33 C34 C35 110.0(8) . . ?
C33 C34 C1 106.1(7) . . ?
C35 C34 C1 111.6(7) . . ?
C33 C34 C38 109.1(7) . . ?
C35 C34 C38 112.0(7) . . ?
C1 C34 C38 107.8(7) . . ?
C34 C35 C36 114.7(7) . . ?
C37 C36 C35 111.3(7) . . ?
C39 C38 C34 114.9(7) . . ?
C40 C39 C38 112.1(7) . . ?
C42 C41 C17 116.7(9) . . ?
C41 C42 C43 114.1(9) . . ?
C45 C44 C17 115.3(8) . . ?
C46 C45 C44 113.2(8) . . ?
C3A C2A C1A 126.8(13) . . ?
C2A C3A C4A 126.2(14) . . ?
C3A C4A C5A 111.5(12) . . ?
C6A C5A C4A 116.7(12) . . ?

loop_
_geom_bond_atom_site_label_1
_geom_bond_atom_site_label_2
_geom_bond_distance
_geom_bond_site_symmetry_2
_geom_bond_publ_flag
Fe1 O1 1.772(5) . ?
Fe1 N8 2.004(7) . ?
Fe1 N1 2.017(7) . ?
Fe1 N2 2.096(6) . ?
Fe1 N7 2.149(7) . ?
Fe2 O1 1.772(5) . ?
Fe2 N5 2.009(7) . ?
Fe2 N4 2.010(7) . ?
Fe2 N6 2.122(7) . ?
Fe2 N3 2.143(7) . ?
N1 C1 1.344(9) . ?
N1 C4 1.384(9) . ?
N2 C5 1.318(9) . ?
N2 C6 1.433(10) . ?
N3 C12 1.299(10) . ?
N3 C11 1.417(10) . ?
N4 C16 1.356(10) . ?
N4 C13 1.389(9) . ?
N5 C18 1.349(10) . ?
N5 C21 1.362(10) . ?
N6 C22 1.336(9) . ?
N6 C23 1.430(9) . ?
N7 C29 1.318(9) . ?
N7 C28 1.464(10) . ?
N8 C33 1.367(10) . ?
N8 C30 1.375(10) . ?
C1 C2 1.409(10) . ?
C1 C34 1.558(11) . ?
C2 C3 1.411(10) . ?
C3 C4 1.380(12) . ?
C4 C5 1.416(12) . ?
C6 C11 1.373(11) . ?
C6 C7 1.385(11) . ?
C7 C8 1.408(10) . ?
C8 C9 1.391(11) . ?
C9 C10 1.368(10) . ?
C10 C11 1.378(11) . ?
C12 C13 1.394(11) . ?
C13 C14 1.422(11) . ?
C14 C15 1.394(10) . ?
C15 C16 1.390(11) . ?
C16 C17 1.527(11) . ?
C17 C18 1.531(12) . ?
C17 C44 1.541(12) . ?
C17 C41 1.557(11) . ?
C18 C19 1.404(11) . ?
C19 C20 1.367(11) . ?
C20 C21 1.370(12) . ?
C21 C22 1.400(12) . ?
C23 C24 1.390(10) . ?
C23 C28 1.406(10) . ?
C24 C25 1.354(10) . ?
C25 C26 1.381(11) . ?
C26 C27 1.391(11) . ?
C27 C28 1.366(10) . ?
C29 C30 1.438(11) . ?
C30 C31 1.390(11) . ?
C31 C32 1.385(10) . ?
C32 C33 1.403(11) . ?
C33 C34 1.531(11) . ?
C34 C35 1.547(10) . ?
C34 C38 1.564(11) . ?
C35 C36 1.563(10) . ?
C36 C37 1.519(10) . ?
C38 C39 1.556(9) . ?
C39 C40 1.525(10) . ?
C41 C42 1.482(11) . ?
C42 C43 1.528(11) . ?
C44 C45 1.524(10) . ?
C45 C46 1.520(10) . ?
C1A C2A 1.467(11) . ?
C2A C3A 1.287(13) . ?
C3A C4A 1.499(14) . ?
C4A C5A 1.512(14) . ?
C5A C6A 1.369(14) . ?

loop_
_geom_torsion_atom_site_label_1
_geom_torsion_atom_site_label_2
_geom_torsion_atom_site_label_3
_geom_torsion_atom_site_label_4
_geom_torsion
_geom_torsion_site_symmetry_1
_geom_torsion_site_symmetry_2
_geom_torsion_site_symmetry_3
_geom_torsion_site_symmetry_4
_geom_torsion_publ_flag
N8 Fe1 O1 Fe2 -133.6(4) . . . . ?
N1 Fe1 O1 Fe2 135.4(4) . . . . ?
N2 Fe1 O1 Fe2 51.8(4) . . . . ?
N7 Fe1 O1 Fe2 -50.6(4) . . . . ?
N5 Fe2 O1 Fe1 139.4(4) . . . . ?
N4 Fe2 O1 Fe1 -131.9(4) . . . . ?
N6 Fe2 O1 Fe1 57.7(4) . . . . ?
N3 Fe2 O1 Fe1 -49.0(4) . . . . ?
O1 Fe1 N1 C1 98.5(8) . . . . ?
N8 Fe1 N1 C1 -16.2(8) . . . . ?
N2 Fe1 N1 C1 -158.3(8) . . . . ?
N7 Fe1 N1 C1 -71.6(10) . . . . ?
O1 Fe1 N1 C4 -110.1(6) . . . . ?
N8 Fe1 N1 C4 135.2(7) . . . . ?
N2 Fe1 N1 C4 -6.9(6) . . . . ?
N7 Fe1 N1 C4 79.8(8) . . . . ?
O1 Fe1 N2 C5 115.3(6) . . . . ?
N8 Fe1 N2 C5 -57.5(8) . . . . ?
N1 Fe1 N2 C5 6.5(6) . . . . ?
N7 Fe1 N2 C5 -137.2(6) . . . . ?
O1 Fe1 N2 C6 -72.8(8) . . . . ?
N8 Fe1 N2 C6 114.3(8) . . . . ?
N1 Fe1 N2 C6 178.3(8) . . . . ?
N7 Fe1 N2 C6 34.7(8) . . . . ?
O1 Fe2 N3 C12 -105.1(6) . . . . ?
N5 Fe2 N3 C12 60.9(9) . . . . ?
N4 Fe2 N3 C12 7.1(6) . . . . ?
N6 Fe2 N3 C12 150.1(6) . . . . ?
O1 Fe2 N3 C11 74.0(8) . . . . ?
N5 Fe2 N3 C11 -120.0(9) . . . . ?
N4 Fe2 N3 C11 -173.9(9) . . . . ?
N6 Fe2 N3 C11 -30.9(9) . . . . ?
O1 Fe2 N4 C16 -87.6(10) . . . . ?
N5 Fe2 N4 C16 21.7(9) . . . . ?
N6 Fe2 N4 C16 76.4(11) . . . . ?
N3 Fe2 N4 C16 174.4(10) . . . . ?
O1 Fe2 N4 C13 90.5(6) . . . . ?
N5 Fe2 N4 C13 -160.2(7) . . . . ?
N6 Fe2 N4 C13 -105.5(7) . . . . ?
N3 Fe2 N4 C13 -7.5(6) . . . . ?
O1 Fe2 N5 C18 93.7(9) . . . . ?
N4 Fe2 N5 C18 -18.1(9) . . . . ?
N6 Fe2 N5 C18 -168.6(9) . . . . ?
N3 Fe2 N5 C18 -71.5(11) . . . . ?
O1 Fe2 N5 C21 -89.5(7) . . . . ?
N4 Fe2 N5 C21 158.8(7) . . . . ?
N6 Fe2 N5 C21 8.2(6) . . . . ?
N3 Fe2 N5 C21 105.3(8) . . . . ?
O1 Fe2 N6 C22 102.4(6) . . . . ?
N5 Fe2 N6 C22 -7.4(6) . . . . ?
N4 Fe2 N6 C22 -62.6(8) . . . . ?
N3 Fe2 N6 C22 -152.4(6) . . . . ?
O1 Fe2 N6 C23 -82.6(7) . . . . ?
N5 Fe2 N6 C23 167.6(7) . . . . ?
N4 Fe2 N6 C23 112.4(8) . . . . ?
N3 Fe2 N6 C23 22.6(7) . . . . ?
O1 Fe1 N7 C29 -118.3(6) . . . . ?
N8 Fe1 N7 C29 -4.4(6) . . . . ?
N1 Fe1 N7 C29 52.2(8) . . . . ?
N2 Fe1 N7 C29 132.7(6) . . . . ?
O1 Fe1 N7 C28 65.6(8) . . . . ?
N8 Fe1 N7 C28 179.4(8) . . . . ?
N1 Fe1 N7 C28 -123.9(8) . . . . ?
N2 Fe1 N7 C28 -43.5(8) . . . . ?
O1 Fe1 N8 C33 -88.3(9) . . . . ?
N1 Fe1 N8 C33 21.2(8) . . . . ?
N2 Fe1 N8 C33 84.0(9) . . . . ?
N7 Fe1 N8 C33 171.5(9) . . . . ?
O1 Fe1 N8 C30 105.5(6) . . . . ?
N1 Fe1 N8 C30 -144.9(7) . . . . ?
N2 Fe1 N8 C30 -82.1(8) . . . . ?
N7 Fe1 N8 C30 5.3(6) . . . . ?
C4 N1 C1 C2 3.5(10) . . . . ?
Fe1 N1 C1 C2 157.0(6) . . . . ?
C4 N1 C1 C34 -173.1(7) . . . . ?
Fe1 N1 C1 C34 -19.5(12) . . . . ?
N1 C1 C2 C3 -1.7(10) . . . . ?
C34 C1 C2 C3 174.5(8) . . . . ?
C1 C2 C3 C4 -0.9(10) . . . . ?
C2 C3 C4 N1 3.1(11) . . . . ?
C2 C3 C4 C5 -161.6(11) . . . . ?
C1 N1 C4 C3 -4.0(10) . . . . ?
Fe1 N1 C4 C3 -162.6(6) . . . . ?
C1 N1 C4 C5 164.7(8) . . . . ?
Fe1 N1 C4 C5 6.1(10) . . . . ?
C6 N2 C5 C4 -178.1(8) . . . . ?
Fe1 N2 C5 C4 -5.4(11) . . . . ?
C3 C4 C5 N2 164.2(10) . . . . ?
N1 C4 C5 N2 -0.2(13) . . . . ?
C5 N2 C6 C11 -124.7(9) . . . . ?
Fe1 N2 C6 C11 63.9(11) . . . . ?
C5 N2 C6 C7 58.0(11) . . . . ?
Fe1 N2 C6 C7 -113.4(8) . . . . ?
C11 C6 C7 C8 0.0(13) . . . . ?
N2 C6 C7 C8 177.3(7) . . . . ?
C6 C7 C8 C9 0.0(13) . . . . ?
C7 C8 C9 C10 0.2(13) . . . . ?
C8 C9 C10 C11 -0.5(14) . . . . ?
C7 C6 C11 C10 -0.2(14) . . . . ?
N2 C6 C11 C10 -177.5(8) . . . . ?
C7 C6 C11 N3 179.4(7) . . . . ?
N2 C6 C11 N3 2.2(13) . . . . ?
C9 C10 C11 C6 0.5(14) . . . . ?
C9 C10 C11 N3 -179.1(8) . . . . ?
C12 N3 C11 C6 108.4(10) . . . . ?
Fe2 N3 C11 C6 -70.6(11) . . . . ?
C12 N3 C11 C10 -72.0(12) . . . . ?
Fe2 N3 C11 C10 109.0(9) . . . . ?
C11 N3 C12 C13 175.3(9) . . . . ?
Fe2 N3 C12 C13 -5.5(11) . . . . ?
C16 N4 C13 C12 -174.2(8) . . . . ?
Fe2 N4 C13 C12 7.1(10) . . . . ?
C16 N4 C13 C14 1.7(11) . . . . ?
Fe2 N4 C13 C14 -176.9(6) . . . . ?
N3 C12 C13 N4 -0.7(13) . . . . ?
N3 C12 C13 C14 -175.0(11) . . . . ?
N4 C13 C14 C15 -0.9(11) . . . . ?
C12 C13 C14 C15 173.7(11) . . . . ?
C13 C14 C15 C16 -0.2(12) . . . . ?
C13 N4 C16 C15 -1.9(11) . . . . ?
Fe2 N4 C16 C15 176.3(7) . . . . ?
C13 N4 C16 C17 176.4(9) . . . . ?
Fe2 N4 C16 C17 -5.5(15) . . . . ?
C14 C15 C16 N4 1.3(12) . . . . ?
C14 C15 C16 C17 -176.8(10) . . . . ?
N4 C16 C17 C18 -22.6(13) . . . . ?
C15 C16 C17 C18 155.3(10) . . . . ?
N4 C16 C17 C44 -144.9(9) . . . . ?
C15 C16 C17 C44 33.0(15) . . . . ?
N4 C16 C17 C41 99.7(11) . . . . ?
C15 C16 C17 C41 -82.3(12) . . . . ?
C21 N5 C18 C19 5.4(10) . . . . ?
Fe2 N5 C18 C19 -177.6(6) . . . . ?
C21 N5 C18 C17 -178.6(8) . . . . ?
Fe2 N5 C18 C17 -1.5(14) . . . . ?
C16 C17 C18 N5 25.7(13) . . . . ?
C44 C17 C18 N5 147.6(8) . . . . ?
C41 C17 C18 N5 -96.2(10) . . . . ?
C16 C17 C18 C19 -159.0(9) . . . . ?
C44 C17 C18 C19 -37.2(13) . . . . ?
C41 C17 C18 C19 79.0(12) . . . . ?
N5 C18 C19 C20 -5.5(11) . . . . ?
C17 C18 C19 C20 178.8(9) . . . . ?
C18 C19 C20 C21 3.3(12) . . . . ?
C18 N5 C21 C20 -3.3(11) . . . . ?
Fe2 N5 C21 C20 178.9(7) . . . . ?
C18 N5 C21 C22 170.3(8) . . . . ?
Fe2 N5 C21 C22 -7.5(11) . . . . ?
C19 C20 C21 N5 -0.1(12) . . . . ?
C19 C20 C21 C22 -171.8(11) . . . . ?
C23 N6 C22 C21 -169.4(8) . . . . ?
Fe2 N6 C22 C21 6.0(10) . . . . ?
N5 C21 C22 N6 0.6(13) . . . . ?
C20 C21 C22 N6 172.1(11) . . . . ?
C22 N6 C23 C24 62.9(11) . . . . ?
Fe2 N6 C23 C24 -111.6(8) . . . . ?
C22 N6 C23 C28 -118.1(9) . . . . ?
Fe2 N6 C23 C28 67.4(10) . . . . ?
C28 C23 C24 C25 -2.5(13) . . . . ?
N6 C23 C24 C25 176.5(7) . . . . ?
C23 C24 C25 C26 -0.8(14) . . . . ?
C24 C25 C26 C27 2.8(13) . . . . ?
C25 C26 C27 C28 -1.4(13) . . . . ?
C26 C27 C28 C23 -1.8(13) . . . . ?
C26 C27 C28 N7 179.2(7) . . . . ?
C24 C23 C28 C27 3.8(13) . . . . ?
N6 C23 C28 C27 -175.2(7) . . . . ?
C24 C23 C28 N7 -177.2(7) . . . . ?
N6 C23 C28 N7 3.8(12) . . . . ?
C29 N7 C28 C27 -61.8(11) . . . . ?
Fe1 N7 C28 C27 114.3(8) . . . . ?
C29 N7 C28 C23 119.2(9) . . . . ?
Fe1 N7 C28 C23 -64.7(11) . . . . ?
C28 N7 C29 C30 179.9(7) . . . . ?
Fe1 N7 C29 C30 3.0(10) . . . . ?
C33 N8 C30 C31 0.2(10) . . . . ?
Fe1 N8 C30 C31 170.1(5) . . . . ?
C33 N8 C30 C29 -175.2(7) . . . . ?
Fe1 N8 C30 C29 -5.3(10) . . . . ?
N7 C29 C30 N8 1.2(12) . . . . ?
N7 C29 C30 C31 -172.6(9) . . . . ?
N8 C30 C31 C32 0.6(10) . . . . ?
C29 C30 C31 C32 174.5(10) . . . . ?
C30 C31 C32 C33 -1.1(10) . . . . ?
C30 N8 C33 C32 -0.9(10) . . . . ?
Fe1 N8 C33 C32 -168.3(6) . . . . ?
C30 N8 C33 C34 178.1(7) . . . . ?
Fe1 N8 C33 C34 10.8(13) . . . . ?
C31 C32 C33 N8 1.3(10) . . . . ?
C31 C32 C33 C34 -177.5(9) . . . . ?
N8 C33 C34 C35 -172.4(7) . . . . ?
C32 C33 C34 C35 6.3(14) . . . . ?
N8 C33 C34 C1 -51.6(10) . . . . ?
C32 C33 C34 C1 127.2(10) . . . . ?
N8 C33 C34 C38 64.3(10) . . . . ?
C32 C33 C34 C38 -116.9(11) . . . . ?
N1 C1 C34 C33 56.5(10) . . . . ?
C2 C1 C34 C33 -119.4(10) . . . . ?
N1 C1 C34 C35 176.3(7) . . . . ?
C2 C1 C34 C35 0.3(12) . . . . ?
N1 C1 C34 C38 -60.3(10) . . . . ?
C2 C1 C34 C38 123.8(9) . . . . ?
C33 C34 C35 C36 -171.8(7) . . . . ?
C1 C34 C35 C36 70.8(9) . . . . ?
C38 C34 C35 C36 -50.2(9) . . . . ?
C34 C35 C36 C37 -165.9(7) . . . . ?
C33 C34 C38 C39 56.2(10) . . . . ?
C35 C34 C38 C39 -65.8(10) . . . . ?
C1 C34 C38 C39 170.9(7) . . . . ?
C34 C38 C39 C40 -106.4(9) . . . . ?
C16 C17 C41 C42 -67.5(11) . . . . ?
C18 C17 C41 C42 56.7(11) . . . . ?
C44 C17 C41 C42 175.3(8) . . . . ?
C17 C41 C42 C43 -179.5(8) . . . . ?
C16 C17 C44 C45 62.0(11) . . . . ?
C18 C17 C44 C45 -62.2(10) . . . . ?
C41 C17 C44 C45 179.2(7) . . . . ?
C17 C44 C45 C46 -179.5(8) . . . . ?
C1A C2A C3A C4A -176.5(13) . . . . ?
C2A C3A C4A C5A 87(2) . . . . ?
C3A C4A C5A C6A -177.9(13) . . . . ?
